data_1552488
loop_
_publ_author_name
'Shao, Xuwei'
'AbdelKhalek, Ahmed'
'Abutaleb, Nader S.'
'Velagapudi, Uday Kiran'
'Yoganathan, Sabesan'
'Seleem, Mohamed N.'
'Talele, Tanaji T.'

_publ_section_title
;
 Chemical Space Exploration around
 Thieno[3,2-<i>d</i>]pyrimidin-4(3<i>H</i>)-one Scaffold Led to a Novel
 Class of Highly Active <i>Clostridium difficile</i> Inhibitors.
;
_journal_name_full 'Journal of medicinal chemistry'
_journal_paper_doi 10.1021/acs.jmedchem.9b01198
_journal_year 2019
_chemical_formula_sum 'C13 H15 N3 O5 S'
_chemical_formula_weight 325.34
_space_group_crystal_system monoclinic
_space_group_IT_number 14
_space_group_name_Hall '-P 2ybc'
_space_group_name_H-M_alt 'P 1 21/c 1'
_symmetry_space_group_name_Hall '-P 2ybc'
_symmetry_space_group_name_H-M 'P 1 21/c 1'
_atom_sites_solution_hydrogens geom
_audit_creation_method SHELXL-2018/3
_cell_angle_alpha 90
_cell_angle_beta 99.0665(8)
_cell_angle_gamma 90
_cell_formula_units_Z 4
_cell_length_a 12.3726(7)
_cell_length_b 11.2200(6)
_cell_length_c 10.9487(6)
_cell_measurement_reflns_used 9457
_cell_measurement_temperature 100(2)
_cell_measurement_theta_max 28.22
_cell_measurement_theta_min 2.46
_cell_volume 1500.92(14)
_computing_cell_refinement 'Bruker SAINT'
_computing_data_collection 'Bruker APEX2'
_computing_data_reduction 'Bruker SAINT'
_computing_structure_refinement 'SHELXL-2018/3 (Sheldrick, 2018)'
_computing_structure_solution 'SHELXT (Sheldrick 2014)'
_diffrn_ambient_temperature 100(2)
_diffrn_measured_fraction_theta_full 1.000
_diffrn_measured_fraction_theta_max 0.999
_diffrn_measurement_device_type 'Bruker APEX-II CCD'
_diffrn_measurement_method '\w scans'
_diffrn_radiation_monochromator graphite
_diffrn_radiation_source 'sealed tube'
_diffrn_radiation_type MoK\a
_diffrn_radiation_wavelength 0.71073
_diffrn_reflns_av_R_equivalents 0.0244
_diffrn_reflns_av_unetI/netI 0.0164
_diffrn_reflns_Laue_measured_fraction_full 1.000
_diffrn_reflns_Laue_measured_fraction_max 0.999
_diffrn_reflns_limit_h_max 16
_diffrn_reflns_limit_h_min -16
_diffrn_reflns_limit_k_max 14
_diffrn_reflns_limit_k_min -14
_diffrn_reflns_limit_l_max 14
_diffrn_reflns_limit_l_min -14
_diffrn_reflns_number 22690
_diffrn_reflns_point_group_measured_fraction_full 1.000
_diffrn_reflns_point_group_measured_fraction_max 0.999
_diffrn_reflns_theta_full 25.242
_diffrn_reflns_theta_max 28.294
_diffrn_reflns_theta_min 1.667
_exptl_absorpt_coefficient_mu 0.243
_exptl_absorpt_correction_T_max 0.7457
_exptl_absorpt_correction_T_min 0.6598
_exptl_absorpt_correction_type multi-scan
_exptl_absorpt_process_details SADABS
_exptl_crystal_colour yellow
_exptl_crystal_density_diffrn 1.440
_exptl_crystal_description plate
_exptl_crystal_F_000 680
_exptl_crystal_size_max 0.560
_exptl_crystal_size_mid 0.440
_exptl_crystal_size_min 0.100
_refine_diff_density_max 0.434
_refine_diff_density_min -0.175
_refine_diff_density_rms 0.054
_refine_ls_extinction_method none
_refine_ls_goodness_of_fit_ref 1.055
_refine_ls_hydrogen_treatment constr
_refine_ls_matrix_type full
_refine_ls_number_parameters 203
_refine_ls_number_reflns 3731
_refine_ls_number_restraints 0
_refine_ls_restrained_S_all 1.055
_refine_ls_R_factor_all 0.0388
_refine_ls_R_factor_gt 0.0345
_refine_ls_shift/su_max 0.001
_refine_ls_shift/su_mean 0.000
_refine_ls_structure_factor_coef Fsqd
_refine_ls_weighting_details 'w=1/[\s^2^(Fo^2^)+(0.0582P)^2^+0.4047P] where P=(Fo^2^+2Fc^2^)/3'
_refine_ls_weighting_scheme calc
_refine_ls_wR_factor_gt 0.0941
_refine_ls_wR_factor_ref 0.0971
_reflns_Friedel_coverage 0.000
_reflns_number_gt 3304
_reflns_number_total 3731
_reflns_threshold_expression 'I > 2\s(I)'
_cod_data_source_file jm9b01198_si_002.cif
_cod_data_source_block 18ttt2h
_cod_database_code 1552488
_shelx_shelxl_version_number 2018/3
_shelx_space_group_comment
;
The symmetry employed for this shelxl refinement is uniquely defined
by the following loop, which should always be used as a source of
symmetry information in preference to the above space-group names.
They are only intended as comments.
;
_shelx_estimated_absorpt_t_min 0.876
_shelx_estimated_absorpt_t_max 0.976

loop_
_space_group_symop_operation_xyz
'x, y, z'
'-x, y+1/2, -z+1/2'
'-x, -y, -z'
'x, -y-1/2, z-1/2'

loop_
_atom_site_label
_atom_site_type_symbol
_atom_site_fract_x
_atom_site_fract_y
_atom_site_fract_z
_atom_site_U_iso_or_equiv
_atom_site_adp_type
_atom_site_occupancy
_atom_site_site_symmetry_order
_atom_site_calc_flag
_atom_site_refinement_flags_posn
_atom_site_refinement_flags_adp
S1 S 0.92967(2) 0.54702(3) 0.72749(3) 0.01996(10) Uani 1 1 d . .
O1 O 0.91818(7) 0.29065(8) 0.60297(8) 0.02038(19) Uani 1 1 d . .
O2 O 0.64244(8) 0.25650(9) 0.40528(9) 0.0277(2) Uani 1 1 d . .
O3 O 0.68979(7) 0.11854(8) 0.27093(8) 0.01943(18) Uani 1 1 d . .
O4 O 0.90321(10) 0.90108(9) 0.54055(10) 0.0361(3) Uani 1 1 d . .
O5 O 0.76764(9) 0.82307(9) 0.41616(10) 0.0356(2) Uani 1 1 d . .
N1 N 0.81428(8) 0.57203(9) 0.37336(9) 0.0189(2) Uani 1 1 d . .
N2 N 0.84244(8) 0.36514(9) 0.41259(9) 0.0168(2) Uani 1 1 d . .
N3 N 0.84428(10) 0.81659(10) 0.50143(10) 0.0250(2) Uani 1 1 d . .
C1 C 0.88636(9) 0.49880(11) 0.57861(10) 0.0170(2) Uani 1 1 d . .
C2 C 0.85250(9) 0.58968(10) 0.49670(11) 0.0173(2) Uani 1 1 d . .
C3 C 0.86755(10) 0.70182(11) 0.55997(11) 0.0195(2) Uani 1 1 d . .
C4 C 0.90763(10) 0.69193(11) 0.68234(12) 0.0219(2) Uani 1 1 d . .
H4 H 0.921803 0.758070 0.736686 0.026 Uiso 1 1 calc R U
C5 C 0.88516(9) 0.37721(10) 0.53864(10) 0.0166(2) Uani 1 1 d . .
C6 C 0.80894(9) 0.46150(11) 0.33660(10) 0.0179(2) Uani 1 1 d . .
C7 C 0.76544(10) 0.43669(12) 0.20333(11) 0.0227(3) Uani 1 1 d . .
H7A H 0.704090 0.380688 0.197955 0.034 Uiso 1 1 calc R U
H7B H 0.823519 0.401899 0.163275 0.034 Uiso 1 1 calc R U
H7C H 0.740285 0.511272 0.161675 0.034 Uiso 1 1 calc R U
C8 C 0.82784(10) 0.24348(11) 0.36426(11) 0.0183(2) Uani 1 1 d . .
H8A H 0.872578 0.187658 0.421335 0.022 Uiso 1 1 calc R U
H8B H 0.852814 0.238778 0.282827 0.022 Uiso 1 1 calc R U
C9 C 0.70772(10) 0.20812(11) 0.35071(11) 0.0193(2) Uani 1 1 d . .
C10 C 0.57914(10) 0.06388(11) 0.23886(12) 0.0210(2) Uani 1 1 d . .
C11 C 0.54372(11) 0.01333(13) 0.35524(13) 0.0281(3) Uani 1 1 d . .
H11A H 0.478247 -0.035950 0.332503 0.042 Uiso 1 1 calc R U
H11B H 0.527224 0.078888 0.408517 0.042 Uiso 1 1 calc R U
H11C H 0.602867 -0.035504 0.399689 0.042 Uiso 1 1 calc R U
C12 C 0.59991(11) -0.03491(12) 0.15054(13) 0.0264(3) Uani 1 1 d . .
H12A H 0.531732 -0.078546 0.123440 0.040 Uiso 1 1 calc R U
H12B H 0.655240 -0.089707 0.192737 0.040 Uiso 1 1 calc R U
H12C H 0.626156 -0.000209 0.078473 0.040 Uiso 1 1 calc R U
C13 C 0.49987(11) 0.15639(12) 0.17504(13) 0.0276(3) Uani 1 1 d . .
H13A H 0.429304 0.118471 0.145155 0.041 Uiso 1 1 calc R U
H13B H 0.529582 0.190664 0.104972 0.041 Uiso 1 1 calc R U
H13C H 0.489644 0.219662 0.233857 0.041 Uiso 1 1 calc R U

loop_
_atom_site_aniso_label
_atom_site_aniso_U_11
_atom_site_aniso_U_22
_atom_site_aniso_U_33
_atom_site_aniso_U_23
_atom_site_aniso_U_13
_atom_site_aniso_U_12
S1 0.02205(16) 0.02249(17) 0.01511(15) -0.00305(10) 0.00220(11) -0.00192(11)
O1 0.0245(4) 0.0197(4) 0.0170(4) 0.0016(3) 0.0037(3) -0.0003(3)
O2 0.0228(5) 0.0314(5) 0.0311(5) -0.0113(4) 0.0104(4) -0.0046(4)
O3 0.0176(4) 0.0205(4) 0.0204(4) -0.0047(3) 0.0037(3) -0.0040(3)
O4 0.0488(6) 0.0200(5) 0.0412(6) -0.0054(4) 0.0123(5) -0.0071(4)
O5 0.0411(6) 0.0284(5) 0.0352(6) 0.0039(4) -0.0003(5) 0.0089(4)
N1 0.0182(5) 0.0213(5) 0.0174(5) -0.0001(4) 0.0031(4) 0.0007(4)
N2 0.0171(4) 0.0177(5) 0.0157(4) -0.0019(4) 0.0030(3) -0.0018(4)
N3 0.0310(6) 0.0198(5) 0.0264(5) -0.0012(4) 0.0116(4) 0.0023(4)
C1 0.0157(5) 0.0210(6) 0.0146(5) -0.0022(4) 0.0034(4) -0.0013(4)
C2 0.0145(5) 0.0195(5) 0.0185(5) -0.0016(4) 0.0048(4) -0.0007(4)
C3 0.0184(5) 0.0180(6) 0.0230(6) -0.0013(4) 0.0061(4) 0.0002(4)
C4 0.0215(6) 0.0212(6) 0.0239(6) -0.0053(5) 0.0068(5) -0.0033(5)
C5 0.0144(5) 0.0206(6) 0.0153(5) 0.0007(4) 0.0040(4) -0.0019(4)
C6 0.0151(5) 0.0230(6) 0.0158(5) 0.0004(4) 0.0030(4) 0.0000(4)
C7 0.0232(6) 0.0277(6) 0.0159(5) -0.0016(5) -0.0008(4) -0.0005(5)
C8 0.0192(5) 0.0177(5) 0.0185(5) -0.0039(4) 0.0041(4) -0.0026(4)
C9 0.0211(6) 0.0201(6) 0.0169(5) -0.0021(4) 0.0036(4) -0.0027(4)
C10 0.0170(5) 0.0212(6) 0.0244(6) -0.0025(5) 0.0017(4) -0.0045(4)
C11 0.0255(6) 0.0279(7) 0.0322(7) 0.0022(5) 0.0084(5) -0.0063(5)
C12 0.0237(6) 0.0245(6) 0.0299(7) -0.0080(5) 0.0009(5) -0.0042(5)
C13 0.0247(6) 0.0268(6) 0.0294(6) -0.0016(5) -0.0016(5) 0.0000(5)

loop_
_atom_type_symbol
_atom_type_description
_atom_type_scat_dispersion_real
_atom_type_scat_dispersion_imag
_atom_type_scat_source
C C 0.0033 0.0016 'International Tables Vol C Tables 4.2.6.8 and 6.1.1.4'
H H 0.0000 0.0000 'International Tables Vol C Tables 4.2.6.8 and 6.1.1.4'
N N 0.0061 0.0033 'International Tables Vol C Tables 4.2.6.8 and 6.1.1.4'
O O 0.0106 0.0060 'International Tables Vol C Tables 4.2.6.8 and 6.1.1.4'
S S 0.1246 0.1234 'International Tables Vol C Tables 4.2.6.8 and 6.1.1.4'

loop_
_geom_angle_atom_site_label_1
_geom_angle_atom_site_label_2
_geom_angle_atom_site_label_3
_geom_angle
C4 S1 C1 90.77(6)
C9 O3 C10 121.25(9)
C6 N1 C2 115.73(10)
C6 N2 C5 123.01(10)
C6 N2 C8 120.10(9)
C5 N2 C8 116.79(10)
O5 N3 O4 124.41(12)
O5 N3 C3 117.84(11)
O4 N3 C3 117.75(11)
C2 C1 C5 121.22(10)
C2 C1 S1 113.64(9)
C5 C1 S1 125.14(9)
N1 C2 C1 123.73(11)
N1 C2 C3 126.87(11)
C1 C2 C3 109.37(10)
C4 C3 C2 113.85(11)
C4 C3 N3 121.73(11)
C2 C3 N3 124.41(11)
C3 C4 S1 112.33(9)
C3 C4 H4 123.8
S1 C4 H4 123.8
O1 C5 N2 121.72(11)
O1 C5 C1 126.17(10)
N2 C5 C1 112.10(10)
N1 C6 N2 124.13(11)
N1 C6 C7 118.06(11)
N2 C6 C7 117.80(10)
C6 C7 H7A 109.5
C6 C7 H7B 109.5
H7A C7 H7B 109.5
C6 C7 H7C 109.5
H7A C7 H7C 109.5
H7B C7 H7C 109.5
N2 C8 C9 109.93(9)
N2 C8 H8A 109.7
C9 C8 H8A 109.7
N2 C8 H8B 109.7
C9 C8 H8B 109.7
H8A C8 H8B 108.2
O2 C9 O3 127.66(11)
O2 C9 C8 123.62(11)
O3 C9 C8 108.72(10)
O3 C10 C12 102.06(9)
O3 C10 C13 109.23(10)
C12 C10 C13 111.54(11)
O3 C10 C11 109.34(10)
C12 C10 C11 111.17(11)
C13 C10 C11 112.92(11)
C10 C11 H11A 109.5
C10 C11 H11B 109.5
H11A C11 H11B 109.5
C10 C11 H11C 109.5
H11A C11 H11C 109.5
H11B C11 H11C 109.5
C10 C12 H12A 109.5
C10 C12 H12B 109.5
H12A C12 H12B 109.5
C10 C12 H12C 109.5
H12A C12 H12C 109.5
H12B C12 H12C 109.5
C10 C13 H13A 109.5
C10 C13 H13B 109.5
H13A C13 H13B 109.5
C10 C13 H13C 109.5
H13A C13 H13C 109.5
H13B C13 H13C 109.5

loop_
_geom_bond_atom_site_label_1
_geom_bond_atom_site_label_2
_geom_bond_distance
S1 C4 1.7088(13)
S1 C1 1.7210(11)
O1 C5 1.2311(14)
O2 C9 1.2067(15)
O3 C9 1.3272(14)
O3 C10 1.4907(14)
O4 N3 1.2309(15)
O5 N3 1.2235(16)
N1 C6 1.3023(16)
N1 C2 1.3730(15)
N2 C6 1.3871(15)
N2 C5 1.4045(14)
N2 C8 1.4649(15)
N3 C3 1.4470(16)
C1 C2 1.3788(17)
C1 C5 1.4320(16)
C2 C3 1.4342(16)
C3 C4 1.3579(18)
C4 H4 0.9500
C6 C7 1.4996(16)
C7 H7A 0.9800
C7 H7B 0.9800
C7 H7C 0.9800
C8 C9 1.5227(16)
C8 H8A 0.9900
C8 H8B 0.9900
C10 C12 1.5192(18)
C10 C13 1.5203(18)
C10 C11 1.5210(18)
C11 H11A 0.9800
C11 H11B 0.9800
C11 H11C 0.9800
C12 H12A 0.9800
C12 H12B 0.9800
C12 H12C 0.9800
C13 H13A 0.9800
C13 H13B 0.9800
C13 H13C 0.9800
